data_7708524
loop_
_publ_author_name
'Casper, Larissa Alina'
'Ebel, Viktoria'
'Linseis, Michael'
'Winter, Rainer'

_publ_section_title
;
 Five Shades of Green: Substituent Influence on the (Spectro-)
 Electrochemical Properties of Diferrocenylphenyl Methylium Dyes
;
_journal_name_full 'Dalton Transactions'
_journal_paper_doi 10.1039/D1DT03009D
_journal_year 2021
_chemical_formula_moiety '2(C33 H22 F13 Fe2), 2(C32 H12 B F24)'
_chemical_formula_sum 'C130 H68 B2 F74 Fe4'
_chemical_formula_weight 3280.86
_space_group_crystal_system triclinic
_space_group_IT_number 2
_space_group_name_Hall '-P 1'
_space_group_name_H-M_alt 'P -1'
_atom_sites_solution_hydrogens geom
_audit_creation_date 2021-06-09
_audit_creation_method
;
Olex2 1.2-alpha
(compiled 2018.07.26 svn.r3523 for OlexSys, GUI svn.r5532)
;
_audit_update_record
;
2021-07-09 deposited with the CCDC.	2021-10-06 downloaded from the CCDC.
;
_cell_angle_alpha 78.080(6)
_cell_angle_beta 85.474(6)
_cell_angle_gamma 66.115(5)
_cell_formula_units_Z 1
_cell_length_a 13.5975(8)
_cell_length_b 14.2300(10)
_cell_length_c 19.8660(15)
_cell_measurement_reflns_used 27096
_cell_measurement_temperature 100
_cell_measurement_theta_max 24.24
_cell_measurement_theta_min 2.70
_cell_volume 3438.9(4)
_computing_cell_refinement
;
X-Area Recipe 1.33.0.0 (STOE, 2015)
;
_computing_data_collection
;
X-Area WinXpose 2.0.22.0 (STOE, 2016)
;
_computing_data_reduction
;
X-Area Integrate 1.74.2.0 (STOE, 2018)
X-Area LANA 1.75.3.0 (STOE, 2018)
;
_computing_molecular_graphics 'Olex2 (Dolomanov et al., 2009)'
_computing_publication_material 'Olex2 (Dolomanov et al., 2009)'
_computing_structure_refinement 'ShelXL (Sheldrick, 2015)'
_computing_structure_solution 'SHELXT 2018/2 (Sheldrick, 2018)'
_diffrn_ambient_temperature 100.0
_diffrn_detector_area_resol_mean 6.67
_diffrn_detector_type 'STOE Imaging Plate'
_diffrn_measured_fraction_theta_full 0.998
_diffrn_measured_fraction_theta_max 0.974
_diffrn_measurement_details
;
 418 frames, detector distance = 80 mm
;
_diffrn_measurement_device '2-circle diffractometer'
_diffrn_measurement_device_type 'STOE IPDS 2T'
_diffrn_measurement_method 'rotation method, \w scans'
_diffrn_radiation_type MoK\a
_diffrn_radiation_wavelength 0.71073
_diffrn_reflns_av_R_equivalents 0.0944
_diffrn_reflns_av_unetI/netI 0.1139
_diffrn_reflns_Laue_measured_fraction_full 0.998
_diffrn_reflns_Laue_measured_fraction_max 0.974
_diffrn_reflns_limit_h_max 17
_diffrn_reflns_limit_h_min -16
_diffrn_reflns_limit_k_max 18
_diffrn_reflns_limit_k_min -18
_diffrn_reflns_limit_l_max 25
_diffrn_reflns_limit_l_min -25
_diffrn_reflns_number 32324
_diffrn_reflns_point_group_measured_fraction_full 0.998
_diffrn_reflns_point_group_measured_fraction_max 0.974
_diffrn_reflns_theta_full 25.242
_diffrn_reflns_theta_max 27.743
_diffrn_reflns_theta_min 2.378
_exptl_absorpt_coefficient_mu 0.562
_exptl_absorpt_correction_T_max 0.9526
_exptl_absorpt_correction_T_min 0.0096
_exptl_absorpt_correction_type multi-scan
_exptl_absorpt_process_details
;
STOE LANA, absorption correction by scaling of reflection intensities.
J. Koziskova, F. Hahn, J. Richter, J. Kozisek, "Comparison of different
absorption corrections on the model structure of tetrakis(\m~2~-acetato)-
diaqua-di-copper(II)", Acta Chimica Slovaca, vol. 9, no. 2, 2016, pp. 136 - 140.
Afterwards a spherical absorption correction was performed within STOE LANA.
;
_exptl_crystal_colour green
_exptl_crystal_colour_primary green
_exptl_crystal_density_diffrn 1.584
_exptl_crystal_density_method 'not measured'
_exptl_crystal_description block
_exptl_crystal_F_000 1628
_exptl_crystal_size_max 0.2
_exptl_crystal_size_mid 0.133
_exptl_crystal_size_min 0.1
_refine_diff_density_max 1.583
_refine_diff_density_min -0.672
_refine_diff_density_rms 0.121
_refine_ls_extinction_coef 0.0030(12)
_refine_ls_extinction_expression Fc^*^=kFc[1+0.001xFc^2^\l^3^/sin(2\q)]^-1/4^
_refine_ls_extinction_method 'SHELXL-2017/1 (Sheldrick 2017)'
_refine_ls_goodness_of_fit_ref 1.102
_refine_ls_hydrogen_treatment constr
_refine_ls_matrix_type full
_refine_ls_number_parameters 1113
_refine_ls_number_reflns 15784
_refine_ls_number_restraints 331
_refine_ls_restrained_S_all 1.109
_refine_ls_R_factor_all 0.2232
_refine_ls_R_factor_gt 0.1202
_refine_ls_shift/su_max 0.001
_refine_ls_shift/su_mean 0.000
_refine_ls_structure_factor_coef Fsqd
_refine_ls_weighting_details 'w=1/[\s^2^(Fo^2^)+(0.2000P)^2^] where P=(Fo^2^+2Fc^2^)/3'
_refine_ls_weighting_scheme calc
_refine_ls_wR_factor_gt 0.3318
_refine_ls_wR_factor_ref 0.3944
_reflns_Friedel_coverage 0.000
_reflns_number_gt 6048
_reflns_number_total 15784
_reflns_threshold_expression 'I > 2\s(I)'
_cod_data_source_file d1dt03009d2.cif
_cod_data_source_block lc62
_cod_database_code 7708524
_shelx_shelxl_version_number 2017/1
_shelx_space_group_comment
;
The symmetry employed for this shelxl refinement is uniquely defined
by the following loop, which should always be used as a source of
symmetry information in preference to the above space-group names.
They are only intended as comments.
;
_shelx_estimated_absorpt_t_max 0.946
_shelx_estimated_absorpt_t_min 0.896
_olex2_refinement_description
;
1. Fixed Uiso
 At 1.2 times of:
  All C(H) groups
2. Restrained distances
 C65-C63 \\sim C65A-C63A
 with sigma of 0.04
 F37-C62 \\sim F37A-C62A
 with sigma of 0.04
 C60-C62 \\sim C60-C62A
 with sigma of 0.04
 C61-C63 \\sim C61A-C63A
 with sigma of 0.04
 C58-C63 \\sim C58-C63A
 with sigma of 0.02
 F35-C62 \\sim F35A-C62A
 with sigma of 0.04
 C60-C61 \\sim C60-C61A
 with sigma of 0.02
 C62-F36 \\sim C62A-F36A
 with sigma of 0.04
 F35-C65 \\sim F35A-C65A
 with sigma of 0.02
 C58-C62 \\sim C58-C62A
 with sigma of 0.04
 F37-C65 \\sim F37A-C65A
 with sigma of 0.02
 F35-F37 \\sim F35A-F37A
 with sigma of 0.04
 F35-F36 \\sim F35A-F36A
 with sigma of 0.04
 F37-F36 \\sim F37A-F36A
 with sigma of 0.04
 C62-C65 \\sim C62A-C65A
 with sigma of 0.02
 C65-C61 \\sim C65A-C61A
 with sigma of 0.04
 C62-C61 \\sim C62A-C61A
 with sigma of 0.02
 C62-C63 \\sim C62A-C63A
 with sigma of 0.02
 C65-F36 \\sim C65A-F36A
 with sigma of 0.02
 F13-C33 \\sim F12-C33 \\sim F11-C33
 with sigma of 0.001
 F31-C57 \\sim F31A-C57
 with sigma of 0.02
 F31-F30 \\sim F31A-F30A
 with sigma of 0.02
 F29-C57 \\sim F29A-C57
 with sigma of 0.02
 C57-F30 \\sim C57-F30A
 with sigma of 0.04
 C33-F12 \\sim C33-F13 \\sim C33-F11
 with sigma of 0.001
 C60-C64 \\sim C60-C64A
 with sigma of 0.02
 C64-F33 \\sim C64A-F33A
 with sigma of 0.02
 C60-F32 \\sim C60-F32A
 with sigma of 0.04
 F32-F33 \\sim F32A-F33A
 with sigma of 0.04
 F34-F33 \\sim F34A-F33A
 with sigma of 0.04
 C60-F34 \\sim C60-F34A
 with sigma of 0.04
 C60-F33 \\sim C60-F33A
 with sigma of 0.04
 F32-F34 \\sim F32A-F34A
 with sigma of 0.04
 F32-C64 \\sim F32A-C64A
 with sigma of 0.001
 C64-F34 \\sim C64A-F34A
 with sigma of 0.001
 C38-F18 \\sim C38-F18A
 with sigma of 0.04
 C38-C41 \\sim C38-C41A
 with sigma of 0.02
 F17-C41 \\sim F17A-C41A
 with sigma of 0.02
 F18-C41 \\sim F18A-C41A
 with sigma of 0.02
 F18-F19 \\sim F18A-F19A
 with sigma of 0.04
 F19-C41 \\sim F19A-C41A
 with sigma of 0.02
 C38-F17 \\sim C38-F17A
 with sigma of 0.04
 F17-F18 \\sim F17A-F18A
 with sigma of 0.04
 F17-F19 \\sim F17A-F19A
 with sigma of 0.04
 C38-F19 \\sim C38-F19A
 with sigma of 0.04
3. Rigid body (RIGU) restrains
 F36, F35A, F36A, C65A
 with sigma for 1-2 distances of 0.001 and sigma for 1-3 distances of 0.001
 F35, F37, C65, F37A
 with sigma for 1-2 distances of 0.001 and sigma for 1-3 distances of 0.001
 C58, C59, C60, C61A, C62A, C63A
 with sigma for 1-2 distances of 0.001 and sigma for 1-3 distances of 0.001
 C58, C59, C60, C61, C62, C63
 with sigma for 1-2 distances of 0.001 and sigma for 1-3 distances of 0.001
 F11, F12, F13, C33
 with sigma for 1-2 distances of 0.001 and sigma for 1-3 distances of 0.001
 F1, F2, F3, F4, F5, F6, F7, F8, C28, C29, C30, C31, F9, F10, C32
 with sigma for 1-2 distances of 0.001 and sigma for 1-3 distances of 0.001
 F32A, F33A, F34A, C64A
 with sigma for 1-2 distances of 0.001 and sigma for 1-3 distances of 0.001
 F32, F33, F34, C64
 with sigma for 1-2 distances of 0.001 and sigma for 1-3 distances of 0.001
 C57, F29A, F30A, F31A
 with sigma for 1-2 distances of 0.001 and sigma for 1-3 distances of 0.001
 C57, F29, F30, F31
 with sigma for 1-2 distances of 0.001 and sigma for 1-3 distances of 0.001
4. Others
 Sof(F35A)=Sof(F36A)=Sof(F37A)=Sof(C61A)=Sof(H61A)=Sof(C62A)=Sof(C63A)=
 Sof(H63A)=Sof(C65A)=1-FVAR(1)
 Sof(F35)=Sof(F36)=Sof(F37)=Sof(C61)=Sof(H61)=Sof(C62)=Sof(C63)=Sof(H63)=
 Sof(C65)=FVAR(1)
 Sof(F29A)=Sof(F30A)=Sof(F31A)=1-FVAR(2)
 Sof(F29)=Sof(F30)=Sof(F31)=FVAR(2)
 Sof(F32A)=Sof(F33A)=Sof(F34A)=Sof(C64A)=1-FVAR(3)
 Sof(F32)=Sof(F33)=Sof(F34)=Sof(C64)=FVAR(3)
 Sof(F17A)=Sof(F18A)=Sof(F19A)=Sof(C41A)=1-FVAR(4)
 Sof(F17)=Sof(F18)=Sof(F19)=Sof(C41)=FVAR(4)
5.a Aromatic/amide H refined with riding coordinates:
 C3(H3), C4(H4), C5(H5), C6(H6), C7(H7), C8(H8), C9(H9), C10(H10), C11(H11),
 C13(H13), C14(H14), C15(H15), C16(H16), C17(H17), C18(H18), C19(H19), C20(H20),
  C21(H21), C23(H23), C24(H24), C26(H26), C27(H27), C35(H35), C37(H37),
 C39(H39), C43(H43), C45(H45), C47(H47), C51(H51), C53(H53), C55(H55), C59(H59),
  C61(H61), C63(H63), C61A(H61A), C63A(H63A)
;
_smtbx_masks_void_probe_radius 1.2
_smtbx_masks_void_truncation_radius 1.2
_olex2_submission_special_instructions 'No special instructions were received'

loop_
_space_group_symop_operation_xyz
'x, y, z'
'-x, -y, -z'

loop_
_atom_site_label
_atom_site_type_symbol
_atom_site_fract_x
_atom_site_fract_y
_atom_site_fract_z
_atom_site_U_iso_or_equiv
_atom_site_adp_type
_atom_site_occupancy
_atom_site_site_symmetry_order
_atom_site_calc_flag
_atom_site_refinement_flags_posn
_atom_site_refinement_flags_adp
_atom_site_refinement_flags_occupancy
_atom_site_disorder_assembly
_atom_site_disorder_group
Fe1 Fe -0.05909(9) 1.26995(9) 0.21303(6) 0.0691(4) Uani 1 1 d . . . . .
Fe2 Fe 0.16011(9) 0.85981(9) 0.15590(6) 0.0689(4) Uani 1 1 d . . . . .
F1 F -0.0610(5) 0.8836(6) 0.5331(3) 0.1130(17) Uani 1 1 d . U . . .
F2 F 0.1092(5) 0.8448(5) 0.5455(3) 0.1063(17) Uani 1 1 d . U . . .
F3 F 0.0433(5) 0.6871(5) 0.5848(3) 0.1008(16) Uani 1 1 d . U . . .
F4 F -0.0259(5) 0.7144(5) 0.4833(3) 0.1138(19) Uani 1 1 d . U . . .
F5 F 0.2394(5) 0.6674(6) 0.5123(4) 0.130(2) Uani 1 1 d . U . . .
F6 F 0.1565(6) 0.6659(6) 0.4231(3) 0.133(2) Uani 1 1 d . U . . .
F7 F 0.2084(5) 0.5040(6) 0.5868(3) 0.1071(17) Uani 1 1 d . U . . .
F8 F 0.0970(5) 0.5069(5) 0.5141(4) 0.121(2) Uani 1 1 d . U . . .
F14 F 0.7449(4) 0.0388(5) 0.0500(3) 0.1044(18) Uani 1 1 d . . . . .
F15 F 0.7457(4) 0.1884(5) 0.0536(3) 0.1019(17) Uani 1 1 d . . . . .
F16 F 0.7716(4) 0.0755(5) 0.1448(3) 0.1070(19) Uani 1 1 d . . . . .
F20 F -0.0202(5) 0.6445(6) 0.0375(3) 0.127(2) Uani 1 1 d . . . . .
F21 F 0.1136(5) 0.5225(5) 0.0049(3) 0.1024(18) Uani 1 1 d . . . . .
F23 F -0.0832(5) 0.5872(7) 0.2841(4) 0.145(3) Uani 1 1 d . . . . .
F24 F 0.0455(7) 0.4981(9) 0.3531(4) 0.170(4) Uani 1 1 d . . . . .
F25 F 0.0177(8) 0.6534(8) 0.3119(5) 0.169(4) Uani 1 1 d . . . . .
F26 F 0.6334(6) 0.6365(5) 0.0578(3) 0.113(2) Uani 1 1 d . . . . .
F27 F 0.4939(4) 0.6381(4) 0.0151(2) 0.0884(15) Uani 1 1 d . . . . .
F28 F 0.6386(4) 0.4999(4) 0.0278(3) 0.0898(15) Uani 1 1 d . . . . .
F40 F 0.1290(6) 0.6610(5) 0.0142(3) 0.114(2) Uani 1 1 d . . . . .
C1 C 0.0478(6) 1.0401(6) 0.2235(4) 0.0637(19) Uani 1 1 d . . . . .
C2 C 0.0726(6) 1.1312(7) 0.2111(6) 0.083(3) Uani 1 1 d . . . . .
C3 C 0.0592(8) 1.2069(7) 0.1454(6) 0.092(3) Uani 1 1 d . . . . .
H3 H 0.047657 1.198742 0.100792 0.111 Uiso 1 1 calc R . . . .
C4 C 0.0673(9) 1.2934(9) 0.1641(10) 0.127(5) Uani 1 1 d . . . . .
H4 H 0.064321 1.354938 0.132880 0.153 Uiso 1 1 calc R . . . .
C5 C 0.0804(9) 1.2760(9) 0.2342(9) 0.119(5) Uani 1 1 d . . . . .
H5 H 0.086580 1.324482 0.258314 0.142 Uiso 1 1 calc R . . . .
C6 C 0.0831(7) 1.1814(8) 0.2640(7) 0.099(3) Uani 1 1 d . . . . .
H6 H 0.090638 1.152650 0.311858 0.118 Uiso 1 1 calc R . . . .
C7 C -0.2047(6) 1.2552(7) 0.2283(4) 0.073(2) Uani 1 1 d . . . . .
H7 H -0.216388 1.192600 0.233711 0.088 Uiso 1 1 calc R . . . .
C8 C -0.2047(6) 1.3235(7) 0.1649(5) 0.078(2) Uani 1 1 d . . . . .
H8 H -0.216217 1.314190 0.120601 0.093 Uiso 1 1 calc R . . . .
C9 C -0.1844(7) 1.4088(7) 0.1793(6) 0.086(3) Uani 1 1 d . . . . .
H9 H -0.181918 1.466452 0.146191 0.103 Uiso 1 1 calc R . . . .
C10 C -0.1689(7) 1.3927(7) 0.2506(6) 0.089(3) Uani 1 1 d . . . . .
H10 H -0.151576 1.436031 0.273886 0.107 Uiso 1 1 calc R . . . .
C11 C -0.1842(7) 1.2971(8) 0.2825(5) 0.086(3) Uani 1 1 d . . . . .
H11 H -0.180990 1.268378 0.330270 0.103 Uiso 1 1 calc R . . . .
C12 C 0.0343(7) 0.9940(7) 0.1712(5) 0.072(2) Uani 1 1 d . . . . .
C13 C 0.0048(7) 0.9007(7) 0.1853(5) 0.075(2) Uani 1 1 d . . . . .
H13 H -0.018769 0.872854 0.228023 0.090 Uiso 1 1 calc R . . . .
C14 C 0.0185(7) 0.8613(7) 0.1231(5) 0.078(2) Uani 1 1 d . . . . .
H14 H 0.003086 0.804592 0.116113 0.094 Uiso 1 1 calc R . . . .
C15 C 0.0599(8) 0.9236(8) 0.0736(6) 0.099(3) Uani 1 1 d . . . . .
H15 H 0.078694 0.912462 0.027922 0.118 Uiso 1 1 calc R . . . .
C16 C 0.0695(7) 1.0037(7) 0.1004(4) 0.076(2) Uani 1 1 d . . . . .
H16 H 0.094547 1.054808 0.076389 0.092 Uiso 1 1 calc R . . . .
C17 C 0.3023(7) 0.8340(8) 0.2024(6) 0.087(3) Uani 1 1 d . . . . .
H17 H 0.317409 0.881125 0.223148 0.104 Uiso 1 1 calc R . . . .
C18 C 0.2610(7) 0.7600(8) 0.2361(5) 0.085(3) Uani 1 1 d . . . . .
H18 H 0.241979 0.749463 0.283232 0.102 Uiso 1 1 calc R . . . .
C19 C 0.2530(7) 0.7037(7) 0.1859(6) 0.085(3) Uani 1 1 d . . . . .
H19 H 0.226243 0.650195 0.194666 0.102 Uiso 1 1 calc R . . . .
C20 C 0.2904(7) 0.7392(8) 0.1227(6) 0.086(3) Uani 1 1 d . . . . .
H20 H 0.297149 0.712996 0.081519 0.103 Uiso 1 1 calc R . . . .
C21 C 0.3170(7) 0.8254(8) 0.1326(6) 0.093(3) Uani 1 1 d . . . . .
H21 H 0.340346 0.868436 0.097742 0.111 Uiso 1 1 calc R . . . .
C22 C 0.0421(6) 0.9895(7) 0.2963(5) 0.072(2) Uani 1 1 d . . . . .
C23 C -0.0489(6) 0.9766(7) 0.3226(4) 0.074(2) Uani 1 1 d . . . . .
H23 H -0.111185 1.002354 0.294443 0.088 Uiso 1 1 calc R . . . .
C24 C -0.0503(7) 0.9251(8) 0.3912(5) 0.087(3) Uani 1 1 d . . . . .
H24 H -0.112143 0.913275 0.409013 0.104 Uiso 1 1 calc R . . . .
C25 C 0.0401(8) 0.8920(8) 0.4324(5) 0.086(3) Uani 1 1 d . . . . .
C26 C 0.1319(7) 0.9045(8) 0.4069(5) 0.081(3) Uani 1 1 d . . . . .
H26 H 0.194118 0.879328 0.434994 0.098 Uiso 1 1 calc R . . . .
C27 C 0.1318(6) 0.9549(7) 0.3386(5) 0.077(2) Uani 1 1 d . . . . .
H27 H 0.194035 0.965783 0.320642 0.092 Uiso 1 1 calc R . . . .
C28 C 0.0364(9) 0.8358(10) 0.5064(5) 0.0970(17) Uani 1 1 d . U . . .
C29 C 0.0537(9) 0.7187(10) 0.5166(5) 0.0981(15) Uani 1 1 d . U . . .
C30 C 0.1562(10) 0.6458(10) 0.4937(6) 0.1054(16) Uani 1 1 d . U . . .
C31 C 0.1877(9) 0.5257(10) 0.5187(5) 0.0994(16) Uani 1 1 d . U . . .
C34 C 0.4456(5) 0.2757(5) 0.1582(4) 0.0543(17) Uani 1 1 d . . . . .
C35 C 0.5530(6) 0.2320(6) 0.1417(4) 0.0621(19) Uani 1 1 d . . . . .
H35 H 0.600623 0.256025 0.158129 0.074 Uiso 1 1 calc R . . . .
C36 C 0.5951(6) 0.1545(6) 0.1023(4) 0.0592(18) Uani 1 1 d . . . . .
C37 C 0.5313(6) 0.1195(6) 0.0741(4) 0.066(2) Uani 1 1 d . . . . .
H37 H 0.560632 0.066641 0.047161 0.080 Uiso 1 1 calc R . . . .
C38 C 0.4195(6) 0.1651(7) 0.0866(5) 0.076(2) Uani 1 1 d D . . . .
C39 C 0.3753(7) 0.2392(6) 0.1278(4) 0.068(2) Uani 1 1 d . . . . .
H39 H 0.300118 0.266471 0.136351 0.081 Uiso 1 1 calc R . . . .
C40 C 0.7110(7) 0.1165(7) 0.0876(5) 0.078(2) Uani 1 1 d . . . . .
C42 C 0.2692(6) 0.4334(6) 0.1970(4) 0.0609(18) Uani 1 1 d . . . . .
C43 C 0.2288(6) 0.4765(6) 0.1308(4) 0.0611(18) Uani 1 1 d . . . . .
H43 H 0.275608 0.456792 0.093378 0.073 Uiso 1 1 calc R . . . .
C44 C 0.1221(6) 0.5478(6) 0.1162(4) 0.0629(19) Uani 1 1 d . . . . .
C45 C 0.0522(7) 0.5753(7) 0.1695(6) 0.085(3) Uani 1 1 d . . . . .
H45 H -0.021505 0.619952 0.160970 0.102 Uiso 1 1 calc R . . . .
C46 C 0.0925(7) 0.5358(8) 0.2366(5) 0.081(2) Uani 1 1 d . . . . .
C47 C 0.1988(6) 0.4655(7) 0.2498(5) 0.072(2) Uani 1 1 d . . . . .
H47 H 0.223432 0.439098 0.296112 0.086 Uiso 1 1 calc R . . . .
C48 C 0.0868(7) 0.5926(8) 0.0435(6) 0.083(3) Uani 1 1 d . . . . .
C49 C 0.0165(9) 0.5690(11) 0.2938(7) 0.106(3) Uani 1 1 d . . . . .
C50 C 0.4605(6) 0.4362(5) 0.2017(4) 0.0574(17) Uani 1 1 d . . . . .
C51 C 0.4946(6) 0.4739(6) 0.1363(4) 0.0588(18) Uani 1 1 d . . . . .
H51 H 0.486446 0.448560 0.097371 0.071 Uiso 1 1 calc R . . . .
C52 C 0.5392(6) 0.5463(6) 0.1285(4) 0.0612(19) Uani 1 1 d . . . . .
C53 C 0.5543(6) 0.5851(6) 0.1826(4) 0.067(2) Uani 1 1 d . . . . .
H53 H 0.586699 0.634192 0.175989 0.081 Uiso 1 1 calc R . . . .
C54 C 0.5213(8) 0.5511(7) 0.2467(5) 0.078(2) Uani 1 1 d . . . . .
C55 C 0.4705(7) 0.4805(7) 0.2567(4) 0.069(2) Uani 1 1 d . . . . .
H55 H 0.442944 0.462639 0.300724 0.083 Uiso 1 1 calc R . . . .
C56 C 0.5796(7) 0.5802(7) 0.0584(4) 0.069(2) Uani 1 1 d . . . . .
C57 C 0.5398(10) 0.5849(10) 0.3094(6) 0.107(2) Uani 1 1 d D U . . .
C58 C 0.4206(7) 0.2805(7) 0.2843(4) 0.0690(18) Uani 1 1 d D U . . .
C59 C 0.5175(7) 0.2471(7) 0.3219(4) 0.079(2) Uani 1 1 d . U . . .
H59 H 0.568234 0.276353 0.304885 0.095 Uiso 1 1 calc R . . . .
C60 C 0.5401(7) 0.1749(8) 0.3812(4) 0.084(2) Uani 1 1 d D U . . .
B1 B 0.3982(7) 0.3553(7) 0.2097(5) 0.065(2) Uani 1 1 d . . . . .
F9 F 0.3769(7) 0.4775(8) 0.4929(6) 0.192(4) Uani 1 1 d . U . A 1
F10 F 0.2506(10) 0.4606(9) 0.4206(4) 0.199(4) Uani 1 1 d . U . A 1
F11 F 0.2398(10) 0.3080(11) 0.5273(10) 0.287(7) Uani 1 1 d D U . A 1
F12 F 0.3551(11) 0.3206(12) 0.5759(7) 0.243(5) Uani 1 1 d D U . A 1
F13 F 0.3865(12) 0.2788(14) 0.4887(9) 0.306(7) Uani 1 1 d D U . A 1
F17 F 0.261(3) 0.184(3) 0.034(2) 0.133(17) Uani 0.38(3) 1 d D . P B 1
F18 F 0.3049(14) 0.0735(16) 0.1289(14) 0.104(9) Uani 0.38(3) 1 d D . P B 1
F19 F 0.398(2) 0.034(3) 0.041(2) 0.147(17) Uani 0.38(3) 1 d D . P B 1
F29 F 0.6147(15) 0.5269(17) 0.3509(11) 0.147(6) Uani 0.540(12) 1 d D U P C 1
F30 F 0.5217(13) 0.6947(10) 0.2914(6) 0.120(4) Uani 0.540(12) 1 d D U P C 1
F31 F 0.4450(8) 0.6069(9) 0.3527(6) 0.094(3) Uani 0.540(12) 1 d D U P C 1
F32 F 0.6529(13) 0.2458(12) 0.4231(9) 0.142(6) Uani 0.509(18) 1 d D U P D 1
F33 F 0.7270(14) 0.0987(17) 0.3938(11) 0.165(7) Uani 0.509(18) 1 d D U P D 1
F34 F 0.6407(14) 0.1151(19) 0.4879(7) 0.157(7) Uani 0.509(18) 1 d D U P D 1
F35 F 0.4221(10) -0.0510(10) 0.4098(7) 0.120(5) Uani 0.444(8) 1 d D U P D 1
F36 F 0.2637(17) 0.0797(14) 0.3996(11) 0.076(6) Uani 0.444(8) 1 d D U P D 1
F37 F 0.3530(11) 0.0108(10) 0.3093(7) 0.107(4) Uani 0.444(8) 1 d D U P D 1
C32 C 0.2779(13) 0.4569(14) 0.4842(7) 0.135(3) Uani 1 1 d . U . A 1
C33 C 0.3102(10) 0.3487(17) 0.5162(8) 0.192(5) Uani 1 1 d D U . A 1
C41 C 0.342(2) 0.117(2) 0.074(2) 0.11(2) Uani 0.38(3) 1 d D . P B 1
C61 C 0.5089(18) 0.0909(16) 0.3922(12) 0.095(7) Uani 0.444(8) 1 d D U P D 1
H61 H 0.547677 0.024766 0.420231 0.114 Uiso 0.444(8) 1 calc R . P D 1
C62 C 0.4134(14) 0.1156(13) 0.3568(10) 0.074(5) Uani 0.444(8) 1 d D U P D 1
C63 C 0.3824(15) 0.1970(13) 0.2985(10) 0.069(5) Uani 0.444(8) 1 d D U P D 1
H63 H 0.333579 0.197168 0.266717 0.083 Uiso 0.444(8) 1 calc R . P D 1
C64 C 0.6377(14) 0.1650(16) 0.4200(8) 0.127(6) Uani 0.509(18) 1 d D U P D 1
C65 C 0.3597(14) 0.0417(14) 0.3697(11) 0.090(5) Uani 0.444(8) 1 d D U P D 1
F17A F 0.2503(12) 0.2138(17) 0.0338(9) 0.083(4) Uani 0.62(3) 1 d D . P B 2
F18A F 0.329(3) 0.0565(16) 0.086(2) 0.26(2) Uani 0.62(3) 1 d D . P B 2
F19A F 0.3852(10) 0.109(2) -0.0132(15) 0.168(11) Uani 0.62(3) 1 d D . P B 2
F29A F 0.5871(14) 0.5030(15) 0.3597(11) 0.103(4) Uani 0.460(12) 1 d D U P C 2
F30A F 0.6311(10) 0.6123(10) 0.2971(6) 0.100(4) Uani 0.460(12) 1 d D U P C 2
F31A F 0.4682(13) 0.6666(14) 0.3284(10) 0.134(5) Uani 0.460(12) 1 d D U P C 2
F32A F 0.6489(11) 0.1905(14) 0.4601(8) 0.119(5) Uani 0.491(18) 1 d D U P D 2
F33A F 0.7287(8) 0.1426(13) 0.3707(7) 0.099(5) Uani 0.491(18) 1 d D U P D 2
F34A F 0.6850(10) 0.0329(10) 0.4481(9) 0.128(6) Uani 0.491(18) 1 d D U P D 2
F35A F 0.2849(9) 0.1213(12) 0.4872(4) 0.134(5) Uani 0.556(8) 1 d D U P D 2
F36A F 0.1752(9) 0.2324(12) 0.4079(6) 0.143(6) Uani 0.556(8) 1 d D U P D 2
F37A F 0.270(2) 0.071(2) 0.3912(14) 0.160(13) Uani 0.556(8) 1 d D U P D 2
C41A C 0.3452(15) 0.136(2) 0.049(2) 0.112(11) Uani 0.62(3) 1 d D . P B 2
C61A C 0.4604(12) 0.1461(15) 0.4179(8) 0.083(5) Uani 0.556(8) 1 d D U P D 2
H61A H 0.474702 0.102825 0.462377 0.100 Uiso 0.556(8) 1 calc R . P D 2
C62A C 0.3591(11) 0.1835(13) 0.3866(7) 0.070(4) Uani 0.556(8) 1 d D U P D 2
C63A C 0.3379(12) 0.2502(13) 0.3214(6) 0.068(4) Uani 0.556(8) 1 d D U P D 2
H63A H 0.268518 0.275798 0.301294 0.082 Uiso 0.556(8) 1 calc R . P D 2
C64A C 0.6498(11) 0.1372(12) 0.4164(9) 0.091(5) Uani 0.491(18) 1 d D U P D 2
C65A C 0.2725(14) 0.152(2) 0.4181(7) 0.118(6) Uani 0.556(8) 1 d D U P D 2

loop_
_atom_site_aniso_label
_atom_site_aniso_U_11
_atom_site_aniso_U_22
_atom_site_aniso_U_33
_atom_site_aniso_U_23
_atom_site_aniso_U_13
_atom_site_aniso_U_12
Fe1 0.0596(6) 0.0680(8) 0.0827(9) -0.0130(6) -0.0051(5) -0.0283(6)
Fe2 0.0679(7) 0.0581(7) 0.0743(8) -0.0073(6) -0.0020(6) -0.0206(5)
F1 0.113(3) 0.153(4) 0.073(3) -0.007(3) 0.016(3) -0.063(3)
F2 0.127(4) 0.145(5) 0.061(3) -0.001(3) -0.012(3) -0.075(4)
F3 0.098(3) 0.142(5) 0.066(2) -0.004(3) -0.002(2) -0.058(3)
F4 0.118(3) 0.151(5) 0.089(3) 0.000(4) -0.023(3) -0.077(4)
F5 0.109(4) 0.159(6) 0.156(5) -0.055(5) 0.017(4) -0.078(4)
F6 0.152(6) 0.165(6) 0.085(3) -0.024(3) 0.022(3) -0.070(5)
F7 0.099(4) 0.153(5) 0.075(3) -0.030(3) 0.003(2) -0.053(4)
F8 0.110(4) 0.136(5) 0.141(5) -0.027(4) -0.019(3) -0.069(4)
F14 0.070(3) 0.105(4) 0.147(5) -0.058(4) 0.006(3) -0.029(3)
F15 0.082(3) 0.119(4) 0.121(5) -0.033(4) 0.030(3) -0.058(3)
F16 0.062(3) 0.129(5) 0.114(5) -0.028(4) -0.018(3) -0.016(3)
F20 0.083(4) 0.145(6) 0.111(5) 0.003(4) -0.023(3) -0.011(4)
F21 0.123(4) 0.092(4) 0.076(3) -0.015(3) -0.027(3) -0.022(3)
F23 0.074(4) 0.231(9) 0.159(7) -0.103(6) 0.045(4) -0.068(5)
F24 0.131(6) 0.244(11) 0.104(6) -0.047(7) 0.056(5) -0.049(6)
F25 0.191(8) 0.190(8) 0.173(8) -0.123(7) 0.088(6) -0.099(7)
F26 0.151(5) 0.140(5) 0.093(4) -0.005(4) 0.008(4) -0.111(5)
F27 0.078(3) 0.092(4) 0.069(3) 0.012(3) 0.000(2) -0.020(3)
F28 0.090(3) 0.084(4) 0.075(3) 0.004(3) 0.016(3) -0.026(3)
F40 0.147(5) 0.102(4) 0.090(4) 0.025(3) -0.026(4) -0.064(4)
C1 0.048(4) 0.070(5) 0.073(5) -0.011(4) -0.006(3) -0.023(3)
C2 0.057(4) 0.068(5) 0.120(8) -0.014(5) 0.018(5) -0.025(4)
C3 0.088(6) 0.069(6) 0.115(8) -0.011(5) 0.041(6) -0.036(5)
C4 0.076(7) 0.075(7) 0.226(17) -0.002(9) 0.029(9) -0.044(6)
C5 0.081(7) 0.081(8) 0.207(16) -0.031(9) -0.033(9) -0.038(6)
C6 0.073(6) 0.080(7) 0.153(10) -0.032(7) -0.030(6) -0.030(5)
C7 0.059(4) 0.080(6) 0.076(6) 0.004(5) -0.014(4) -0.030(4)
C8 0.061(5) 0.101(7) 0.074(6) -0.016(5) -0.017(4) -0.032(5)
C9 0.064(5) 0.078(6) 0.106(8) -0.010(5) -0.023(5) -0.018(4)
C10 0.076(5) 0.070(6) 0.109(8) -0.026(5) -0.027(5) -0.008(5)
C11 0.066(5) 0.100(7) 0.085(7) -0.014(6) -0.012(4) -0.026(5)
C12 0.067(5) 0.064(5) 0.077(6) -0.010(4) 0.002(4) -0.019(4)
C13 0.074(5) 0.079(6) 0.070(6) 0.002(5) -0.005(4) -0.035(4)
C14 0.081(5) 0.059(5) 0.083(6) -0.011(5) -0.012(5) -0.016(4)
C15 0.075(6) 0.079(7) 0.108(8) -0.025(6) -0.024(5) 0.011(5)
C16 0.082(5) 0.068(5) 0.066(6) -0.007(4) -0.003(4) -0.018(4)
C17 0.065(5) 0.084(6) 0.109(8) -0.026(6) -0.009(5) -0.023(5)
C18 0.074(5) 0.089(7) 0.073(6) 0.007(5) -0.014(4) -0.021(5)
C19 0.070(5) 0.054(5) 0.122(9) -0.006(5) -0.014(5) -0.019(4)
C20 0.063(5) 0.078(6) 0.089(7) -0.005(5) -0.010(5) -0.003(4)
C21 0.069(5) 0.074(6) 0.116(9) 0.007(6) 0.011(5) -0.022(5)
C22 0.063(5) 0.076(5) 0.078(6) -0.008(4) -0.004(4) -0.032(4)
C23 0.062(4) 0.093(6) 0.067(5) -0.011(5) 0.000(4) -0.034(4)
C24 0.066(5) 0.110(8) 0.078(6) -0.014(6) 0.003(4) -0.031(5)
C25 0.105(7) 0.090(7) 0.063(6) -0.005(5) -0.007(5) -0.041(6)
C26 0.061(5) 0.115(7) 0.070(6) -0.011(5) -0.015(4) -0.038(5)
C27 0.059(4) 0.099(7) 0.079(6) -0.005(5) -0.014(4) -0.041(4)
C28 0.110(4) 0.143(4) 0.050(4) -0.013(3) 0.004(3) -0.065(3)
C29 0.102(3) 0.145(4) 0.062(3) -0.011(3) -0.004(2) -0.067(3)
C30 0.111(3) 0.147(3) 0.084(3) -0.028(3) 0.016(3) -0.078(3)
C31 0.101(4) 0.146(4) 0.075(3) -0.033(3) 0.004(3) -0.069(3)
C34 0.055(4) 0.050(4) 0.055(4) 0.008(3) -0.013(3) -0.025(3)
C35 0.063(4) 0.062(5) 0.062(5) -0.001(4) -0.007(4) -0.029(4)
C36 0.057(4) 0.054(4) 0.062(5) -0.004(4) 0.000(3) -0.021(3)
C37 0.060(4) 0.065(5) 0.077(5) -0.018(4) 0.006(4) -0.027(4)
C38 0.057(4) 0.068(5) 0.111(7) -0.021(5) -0.010(4) -0.030(4)
C39 0.066(5) 0.067(5) 0.076(5) -0.011(4) -0.006(4) -0.034(4)
C40 0.073(5) 0.084(6) 0.085(6) -0.032(5) 0.001(5) -0.032(5)
C42 0.072(5) 0.058(4) 0.060(5) -0.008(4) -0.002(4) -0.034(4)
C43 0.062(4) 0.053(4) 0.066(5) -0.003(4) -0.009(4) -0.023(3)
C44 0.065(4) 0.053(4) 0.064(5) -0.005(4) -0.008(4) -0.018(4)
C45 0.072(5) 0.070(6) 0.119(9) -0.033(6) -0.009(6) -0.025(4)
C46 0.081(6) 0.094(7) 0.082(6) -0.030(5) 0.018(5) -0.047(5)
C47 0.061(4) 0.090(6) 0.072(5) -0.022(5) 0.003(4) -0.035(4)
C48 0.063(5) 0.074(6) 0.101(7) -0.004(6) -0.010(5) -0.020(4)
C49 0.093(8) 0.122(10) 0.106(9) -0.051(8) 0.028(7) -0.037(7)
C50 0.056(4) 0.051(4) 0.060(5) 0.001(3) -0.008(3) -0.021(3)
C51 0.062(4) 0.064(5) 0.046(4) -0.004(3) 0.001(3) -0.024(4)
C52 0.065(4) 0.059(4) 0.058(5) 0.005(4) -0.005(3) -0.030(4)
C53 0.072(5) 0.070(5) 0.064(5) 0.001(4) -0.003(4) -0.039(4)
C54 0.095(6) 0.071(5) 0.078(6) -0.018(5) -0.022(5) -0.038(5)
C55 0.079(5) 0.087(6) 0.052(5) -0.018(4) 0.001(4) -0.041(5)
C56 0.074(5) 0.067(5) 0.069(5) 0.007(4) -0.005(4) -0.041(4)
C57 0.112(4) 0.119(5) 0.101(5) -0.033(4) -0.025(3) -0.046(3)
C58 0.077(4) 0.077(5) 0.057(4) -0.001(3) -0.006(3) -0.039(4)
C59 0.076(4) 0.099(6) 0.064(4) 0.009(4) -0.009(3) -0.047(4)
C60 0.082(4) 0.115(6) 0.056(4) 0.010(4) -0.012(3) -0.051(4)
B1 0.070(5) 0.067(6) 0.060(5) 0.009(4) -0.008(4) -0.038(4)
F9 0.123(4) 0.197(9) 0.245(9) -0.059(8) 0.064(5) -0.056(6)
F10 0.250(9) 0.213(10) 0.099(4) -0.066(6) 0.017(5) -0.042(8)
F11 0.196(10) 0.217(12) 0.48(2) -0.108(13) -0.030(11) -0.085(9)
F12 0.238(12) 0.281(15) 0.222(11) -0.080(10) -0.005(9) -0.102(11)
F13 0.246(12) 0.325(17) 0.289(13) -0.159(14) 0.033(10) -0.012(11)
F17 0.10(2) 0.13(3) 0.21(4) -0.10(2) 0.002(19) -0.044(19)
F18 0.055(9) 0.099(12) 0.20(2) -0.077(13) 0.030(12) -0.059(8)
F19 0.123(18) 0.19(3) 0.22(3) -0.16(3) 0.08(2) -0.11(2)
F29 0.118(6) 0.176(12) 0.117(9) -0.049(8) -0.033(7) -0.015(8)
F30 0.163(11) 0.126(5) 0.102(9) -0.063(5) 0.007(7) -0.072(6)
F31 0.117(5) 0.080(6) 0.083(6) -0.033(5) -0.026(4) -0.025(5)
F32 0.127(10) 0.204(13) 0.100(10) 0.006(9) -0.061(8) -0.076(9)
F33 0.123(12) 0.186(14) 0.135(11) 0.026(11) -0.033(9) -0.030(10)
F34 0.126(11) 0.232(18) 0.101(8) 0.029(9) -0.059(7) -0.078(11)
F35 0.111(9) 0.122(10) 0.123(9) 0.051(7) -0.052(7) -0.068(7)
F36 0.091(14) 0.083(10) 0.059(10) 0.022(8) -0.010(9) -0.055(9)
F37 0.119(10) 0.108(9) 0.106(8) 0.022(7) -0.033(7) -0.070(8)
C32 0.147(5) 0.162(6) 0.090(5) -0.033(6) 0.035(4) -0.056(5)
C33 0.184(12) 0.220(14) 0.206(12) -0.119(12) 0.025(8) -0.081(9)
C41 0.08(3) 0.12(4) 0.16(4) -0.04(3) -0.04(3) -0.05(3)
C61 0.089(10) 0.115(8) 0.078(13) 0.031(8) -0.035(10) -0.054(8)
C62 0.072(9) 0.070(9) 0.070(9) 0.012(7) -0.022(7) -0.026(7)
C63 0.066(9) 0.064(7) 0.070(10) 0.009(6) -0.018(7) -0.026(7)
C64 0.090(11) 0.183(13) 0.096(9) 0.016(9) -0.057(7) -0.052(8)
C65 0.076(10) 0.108(10) 0.086(9) 0.032(6) -0.021(7) -0.057(7)
F17A 0.073(8) 0.097(9) 0.097(10) -0.046(8) 0.003(6) -0.040(6)
F18A 0.26(3) 0.079(13) 0.46(6) 0.03(2) -0.24(4) -0.083(18)
F19A 0.077(7) 0.178(19) 0.29(3) -0.15(2) 0.005(11) -0.044(9)
F29A 0.094(8) 0.129(7) 0.102(9) -0.027(5) -0.033(7) -0.053(5)
F30A 0.115(6) 0.106(8) 0.092(8) -0.026(6) -0.042(5) -0.046(6)
F31A 0.128(8) 0.133(7) 0.136(14) -0.046(9) -0.020(7) -0.033(6)
F32A 0.091(9) 0.146(13) 0.104(9) -0.004(9) -0.018(8) -0.038(8)
F33A 0.050(5) 0.136(10) 0.088(7) 0.027(6) -0.017(4) -0.035(6)
F34A 0.088(8) 0.115(9) 0.137(12) 0.031(7) 0.012(7) -0.023(6)
F35A 0.120(7) 0.257(14) 0.045(4) 0.051(6) -0.021(4) -0.129(9)
F36A 0.097(6) 0.221(14) 0.100(8) 0.058(7) -0.021(5) -0.091(8)
F37A 0.13(2) 0.27(3) 0.13(2) 0.003(17) -0.009(14) -0.15(2)
C41A 0.074(17) 0.064(13) 0.20(3) -0.076(16) 0.037(17) -0.006(11)
C61A 0.079(6) 0.105(12) 0.062(7) 0.014(7) -0.013(4) -0.046(7)
C62A 0.074(5) 0.090(10) 0.045(5) -0.007(5) -0.002(5) -0.036(7)
C63A 0.081(5) 0.090(10) 0.047(5) -0.005(5) -0.010(4) -0.049(7)
C64A 0.058(8) 0.113(9) 0.078(8) 0.021(6) -0.010(6) -0.028(6)
C65A 0.097(7) 0.213(16) 0.046(5) 0.048(8) -0.020(5) -0.093(9)

loop_
_atom_type_symbol
_atom_type_description
_atom_type_scat_dispersion_real
_atom_type_scat_dispersion_imag
_atom_type_scat_source
C C 0.0033 0.0016 'International Tables Vol C Tables 4.2.6.8 and 6.1.1.4'
H H 0.0000 0.0000 'International Tables Vol C Tables 4.2.6.8 and 6.1.1.4'
B B 0.0013 0.0007 'International Tables Vol C Tables 4.2.6.8 and 6.1.1.4'
F F 0.0171 0.0103 'International Tables Vol C Tables 4.2.6.8 and 6.1.1.4'
Fe Fe 0.3463 0.8444 'International Tables Vol C Tables 4.2.6.8 and 6.1.1.4'

loop_
_geom_angle_atom_site_label_1
_geom_angle_atom_site_label_2
_geom_angle_atom_site_label_3
_geom_angle
_geom_angle_site_symmetry_1
_geom_angle_site_symmetry_3
_geom_angle_publ_flag
C2 Fe1 C7 114.7(3) . . ?
C3 Fe1 C2 42.2(4) . . ?
C3 Fe1 C7 127.4(4) . . ?
C3 Fe1 C8 108.3(4) . . ?
C3 Fe1 C11 164.7(4) . . ?
C4 Fe1 C2 67.8(4) . . ?
C4 Fe1 C3 40.4(5) . . ?
C4 Fe1 C6 66.9(6) . . ?
C4 Fe1 C7 160.2(6) . . ?
C4 Fe1 C8 121.4(6) . . ?
C4 Fe1 C9 102.3(5) . . ?
C4 Fe1 C10 115.8(5) . . ?
C4 Fe1 C11 154.4(6) . . ?
C5 Fe1 C2 66.8(4) . . ?
C5 Fe1 C3 68.3(6) . . ?
C5 Fe1 C4 39.9(5) . . ?
C5 Fe1 C6 38.6(4) . . ?
C5 Fe1 C7 159.9(6) . . ?
C5 Fe1 C8 155.0(5) . . ?
C5 Fe1 C9 117.3(4) . . ?
C5 Fe1 C10 102.1(5) . . ?
C5 Fe1 C11 121.4(6) . . ?
C6 Fe1 C2 40.9(4) . . ?
C6 Fe1 C3 69.8(5) . . ?
C6 Fe1 C7 128.8(4) . . ?
C6 Fe1 C8 165.6(4) . . ?
C6 Fe1 C9 152.7(4) . . ?
C6 Fe1 C11 109.6(5) . . ?
C8 Fe1 C2 128.3(4) . . ?
C8 Fe1 C7 40.5(3) . . ?
C8 Fe1 C11 68.3(4) . . ?
C9 Fe1 C2 160.2(4) . . ?
C9 Fe1 C3 119.2(4) . . ?
C9 Fe1 C7 68.7(4) . . ?
C9 Fe1 C8 41.1(4) . . ?
C9 Fe1 C11 68.8(4) . . ?
C10 Fe1 C2 159.1(4) . . ?
C10 Fe1 C3 152.3(4) . . ?
C10 Fe1 C6 119.6(4) . . ?
C10 Fe1 C7 69.4(4) . . ?
C10 Fe1 C8 69.0(4) . . ?
C10 Fe1 C9 40.5(4) . . ?
C10 Fe1 C11 42.0(4) . . ?
C11 Fe1 C2 127.4(4) . . ?
C11 Fe1 C7 40.4(4) . . ?
C12 Fe2 C14 70.4(3) . . ?
C12 Fe2 C17 113.9(4) . . ?
C12 Fe2 C18 121.0(4) . . ?
C12 Fe2 C19 151.1(4) . . ?
C12 Fe2 C20 169.4(4) . . ?
C13 Fe2 C12 43.4(3) . . ?
C13 Fe2 C14 40.8(4) . . ?
C13 Fe2 C15 68.8(4) . . ?
C13 Fe2 C16 70.9(4) . . ?
C13 Fe2 C17 135.5(4) . . ?
C13 Fe2 C18 110.1(4) . . ?
C13 Fe2 C19 113.5(4) . . ?
C13 Fe2 C20 142.3(4) . . ?
C13 Fe2 C21 175.1(4) . . ?
C14 Fe2 C20 109.3(4) . . ?
C15 Fe2 C12 68.9(4) . . ?
C15 Fe2 C14 40.6(4) . . ?
C15 Fe2 C16 40.6(4) . . ?
C15 Fe2 C17 149.7(5) . . ?
C15 Fe2 C18 165.4(4) . . ?
C15 Fe2 C19 125.2(4) . . ?
C15 Fe2 C20 103.7(4) . . ?
C15 Fe2 C21 114.3(5) . . ?
C16 Fe2 C12 41.5(3) . . ?
C16 Fe2 C14 69.6(4) . . ?
C16 Fe2 C17 120.6(4) . . ?
C16 Fe2 C18 153.9(4) . . ?
C16 Fe2 C19 164.2(4) . . ?
C16 Fe2 C20 128.1(4) . . ?
C17 Fe2 C14 169.2(4) . . ?
C17 Fe2 C20 68.4(4) . . ?
C18 Fe2 C14 129.2(4) . . ?
C18 Fe2 C17 40.0(4) . . ?
C18 Fe2 C20 67.8(4) . . ?
C19 Fe2 C14 103.4(4) . . ?
C19 Fe2 C17 67.9(4) . . ?
C19 Fe2 C18 40.9(4) . . ?
C19 Fe2 C20 39.4(4) . . ?
C21 Fe2 C12 133.3(4) . . ?
C21 Fe2 C14 144.0(5) . . ?
C21 Fe2 C16 108.8(4) . . ?
C21 Fe2 C17 40.2(4) . . ?
C21 Fe2 C18 67.8(4) . . ?
C21 Fe2 C19 68.1(4) . . ?
C21 Fe2 C20 41.8(4) . . ?
C2 C1 C22 117.7(8) . . ?
C12 C1 C2 123.5(8) . . ?
C12 C1 C22 118.7(7) . . ?
C1 C2 Fe1 114.4(5) . . ?
C1 C2 C3 126.8(9) . . ?
C3 C2 Fe1 68.2(5) . . ?
C6 C2 Fe1 68.6(5) . . ?
C6 C2 C1 124.2(9) . . ?
C6 C2 C3 106.6(8) . . ?
Fe1 C3 H3 125.4 . . ?
C2 C3 Fe1 69.6(5) . . ?
C2 C3 H3 127.8 . . ?
C4 C3 Fe1 68.8(7) . . ?
C4 C3 C2 104.3(12) . . ?
C4 C3 H3 127.8 . . ?
Fe1 C4 H4 126.0 . . ?
C3 C4 Fe1 70.8(5) . . ?
C3 C4 H4 125.0 . . ?
C5 C4 Fe1 69.8(7) . . ?
C5 C4 C3 110.0(11) . . ?
C5 C4 H4 125.0 . . ?
Fe1 C5 H5 125.0 . . ?
C4 C5 Fe1 70.3(6) . . ?
C4 C5 H5 124.5 . . ?
C6 C5 Fe1 71.7(6) . . ?
C6 C5 C4 110.9(11) . . ?
C6 C5 H5 124.5 . . ?
Fe1 C6 H6 125.5 . . ?
C2 C6 Fe1 70.5(5) . . ?
C2 C6 H6 125.9 . . ?
C5 C6 Fe1 69.6(6) . . ?
C5 C6 C2 108.1(12) . . ?
C5 C6 H6 125.9 . . ?
Fe1 C7 H7 126.9 . . ?
C8 C7 Fe1 69.0(4) . . ?
C8 C7 H7 125.9 . . ?
C8 C7 C11 108.2(8) . . ?
C11 C7 Fe1 69.7(5) . . ?
C11 C7 H7 125.9 . . ?
Fe1 C8 H8 126.0 . . ?
C7 C8 Fe1 70.5(4) . . ?
C7 C8 H8 125.8 . . ?
C7 C8 C9 108.3(8) . . ?
C9 C8 Fe1 69.2(4) . . ?
C9 C8 H8 125.8 . . ?
Fe1 C9 H9 127.1 . . ?
C8 C9 Fe1 69.7(5) . . ?
C8 C9 H9 125.7 . . ?
C10 C9 Fe1 69.0(5) . . ?
C10 C9 C8 108.5(9) . . ?
C10 C9 H9 125.7 . . ?
Fe1 C10 H10 124.4 . . ?
C9 C10 Fe1 70.5(6) . . ?
C9 C10 H10 126.1 . . ?
C9 C10 C11 107.7(8) . . ?
C11 C10 Fe1 70.6(5) . . ?
C11 C10 H10 126.1 . . ?
Fe1 C11 H11 127.8 . . ?
C7 C11 Fe1 69.9(5) . . ?
C7 C11 C10 107.2(9) . . ?
C7 C11 H11 126.4 . . ?
C10 C11 Fe1 67.4(6) . . ?
C10 C11 H11 126.4 . . ?
C1 C12 Fe2 116.1(6) . . ?
C1 C12 C13 122.6(8) . . ?
C1 C12 C16 129.6(8) . . ?
C13 C12 Fe2 67.5(5) . . ?
C16 C12 Fe2 69.2(5) . . ?
C16 C12 C13 106.0(8) . . ?
Fe2 C13 H13 125.1 . . ?
C12 C13 Fe2 69.1(5) . . ?
C12 C13 H13 126.0 . . ?
C14 C13 Fe2 71.4(5) . . ?
C14 C13 C12 108.0(8) . . ?
C14 C13 H13 126.0 . . ?
Fe2 C14 H14 129.2 . . ?
C13 C14 Fe2 67.7(5) . . ?
C13 C14 H14 126.7 . . ?
C15 C14 Fe2 67.9(6) . . ?
C15 C14 C13 106.6(8) . . ?
C15 C14 H14 126.7 . . ?
Fe2 C15 H15 125.6 . . ?
C14 C15 Fe2 71.5(6) . . ?
C14 C15 H15 124.1 . . ?
C16 C15 Fe2 70.4(5) . . ?
C16 C15 C14 111.9(10) . . ?
C16 C15 H15 124.1 . . ?
Fe2 C16 H16 126.9 . . ?
C12 C16 Fe2 69.3(5) . . ?
C12 C16 H16 126.3 . . ?
C15 C16 Fe2 69.0(5) . . ?
C15 C16 C12 107.4(9) . . ?
C15 C16 H16 126.3 . . ?
Fe2 C17 H17 127.6 . . ?
C18 C17 Fe2 69.8(5) . . ?
C18 C17 H17 126.0 . . ?
C21 C17 Fe2 68.1(5) . . ?
C21 C17 H17 126.0 . . ?
C21 C17 C18 107.9(9) . . ?
Fe2 C18 H18 126.3 . . ?
C17 C18 Fe2 70.2(5) . . ?
C17 C18 H18 126.3 . . ?
C17 C18 C19 107.5(9) . . ?
C19 C18 Fe2 68.8(5) . . ?
C19 C18 H18 126.3 . . ?
Fe2 C19 H19 124.5 . . ?
C18 C19 Fe2 70.3(5) . . ?
C18 C19 H19 125.1 . . ?
C20 C19 Fe2 71.7(5) . . ?
C20 C19 C18 109.9(9) . . ?
C20 C19 H19 125.1 . . ?
Fe2 C20 H20 128.6 . . ?
C19 C20 Fe2 68.9(5) . . ?
C19 C20 H20 127.1 . . ?
C19 C20 C21 105.8(9) . . ?
C21 C20 Fe2 67.0(5) . . ?
C21 C20 H20 127.1 . . ?
Fe2 C21 H21 123.0 . . ?
C17 C21 Fe2 71.7(5) . . ?
C17 C21 C20 108.7(9) . . ?
C17 C21 H21 125.6 . . ?
C20 C21 Fe2 71.3(5) . . ?
C20 C21 H21 125.6 . . ?
C23 C22 C1 121.7(7) . . ?
C23 C22 C27 119.6(8) . . ?
C27 C22 C1 118.7(7) . . ?
C22 C23 H23 119.9 . . ?
C22 C23 C24 120.2(8) . . ?
C24 C23 H23 119.9 . . ?
C23 C24 H24 120.5 . . ?
C25 C24 C23 119.0(8) . . ?
C25 C24 H24 120.5 . . ?
C24 C25 C28 117.8(9) . . ?
C26 C25 C24 121.4(9) . . ?
C26 C25 C28 120.7(9) . . ?
C25 C26 H26 120.7 . . ?
C25 C26 C27 118.6(7) . . ?
C27 C26 H26 120.7 . . ?
C22 C27 C26 121.2(7) . . ?
C22 C27 H27 119.4 . . ?
C26 C27 H27 119.4 . . ?
F1 C28 F2 106.7(8) . . ?
F1 C28 C25 109.3(9) . . ?
F1 C28 C29 105.1(8) . . ?
F2 C28 C25 109.3(8) . . ?
F2 C28 C29 109.5(9) . . ?
C25 C28 C29 116.5(9) . . ?
F3 C29 C28 106.0(9) . . ?
F3 C29 C30 108.6(10) . . ?
F4 C29 F3 108.7(8) . . ?
F4 C29 C28 107.7(9) . . ?
F4 C29 C30 108.1(9) . . ?
C30 C29 C28 117.4(9) . . ?
F5 C30 C29 109.7(10) . . ?
F5 C30 C31 107.0(10) . . ?
F6 C30 F5 104.9(8) . . ?
F6 C30 C29 108.1(10) . . ?
F6 C30 C31 107.9(9) . . ?
C29 C30 C31 118.5(9) . . ?
F7 C31 F8 104.6(8) . . ?
F7 C31 C30 107.0(9) . . ?
F7 C31 C32 109.7(11) . . ?
F8 C31 C30 107.4(9) . . ?
F8 C31 C32 111.1(10) . . ?
C32 C31 C30 116.3(11) . . ?
C35 C34 C39 115.4(7) . . ?
C35 C34 B1 123.9(6) . . ?
C39 C34 B1 120.6(7) . . ?
C34 C35 H35 118.3 . . ?
C34 C35 C36 123.4(7) . . ?
C36 C35 H35 118.3 . . ?
C35 C36 C40 117.4(7) . . ?
C37 C36 C35 121.8(7) . . ?
C37 C36 C40 120.6(7) . . ?
C36 C37 H37 121.3 . . ?
C36 C37 C38 117.3(8) . . ?
C38 C37 H37 121.3 . . ?
C37 C38 C41 123.0(14) . . ?
C37 C38 C41A 118.3(11) . . ?
C39 C38 C37 122.5(7) . . ?
C39 C38 C41 112.2(15) . . ?
C39 C38 C41A 119.1(10) . . ?
C34 C39 H39 120.3 . . ?
C38 C39 C34 119.4(7) . . ?
C38 C39 H39 120.3 . . ?
F14 C40 C36 112.9(7) . . ?
F15 C40 F14 105.4(8) . . ?
F15 C40 F16 103.8(7) . . ?
F15 C40 C36 115.9(8) . . ?
F16 C40 F14 105.1(8) . . ?
F16 C40 C36 112.7(8) . . ?
C43 C42 B1 120.2(7) . . ?
C47 C42 C43 116.4(8) . . ?
C47 C42 B1 123.2(7) . . ?
C42 C43 H43 118.4 . . ?
C42 C43 C44 123.2(8) . . ?
C44 C43 H43 118.4 . . ?
C43 C44 C48 119.5(8) . . ?
C45 C44 C43 119.4(8) . . ?
C45 C44 C48 121.1(8) . . ?
C44 C45 H45 121.0 . . ?
C44 C45 C46 118.1(8) . . ?
C46 C45 H45 121.0 . . ?
C45 C46 C49 117.5(10) . . ?
C47 C46 C45 121.4(9) . . ?
C47 C46 C49 121.1(10) . . ?
C42 C47 C46 121.3(8) . . ?
C42 C47 H47 119.3 . . ?
C46 C47 H47 119.3 . . ?
F20 C48 C44 112.4(9) . . ?
F21 C48 F20 106.2(8) . . ?
F21 C48 F40 106.4(9) . . ?
F21 C48 C44 113.4(8) . . ?
F40 C48 F20 106.2(8) . . ?
F40 C48 C44 111.7(8) . . ?
F23 C49 F24 105.1(11) . . ?
F23 C49 F25 107.1(10) . . ?
F23 C49 C46 116.8(10) . . ?
F24 C49 C46 112.5(10) . . ?
F25 C49 F24 101.9(11) . . ?
F25 C49 C46 112.2(10) . . ?
C51 C50 B1 120.6(7) . . ?
C55 C50 C51 116.5(7) . . ?
C55 C50 B1 122.5(7) . . ?
C50 C51 H51 119.5 . . ?
C52 C51 C50 121.0(7) . . ?
C52 C51 H51 119.5 . . ?
C51 C52 C56 119.1(7) . . ?
C53 C52 C51 122.4(7) . . ?
C53 C52 C56 118.3(7) . . ?
C52 C53 H53 120.9 . . ?
C52 C53 C54 118.2(7) . . ?
C54 C53 H53 120.9 . . ?
C53 C54 C55 121.4(7) . . ?
C53 C54 C57 121.9(8) . . ?
C55 C54 C57 116.6(9) . . ?
C50 C55 H55 119.9 . . ?
C54 C55 C50 120.2(8) . . ?
C54 C55 H55 119.9 . . ?
F26 C56 F27 106.9(7) . . ?
F26 C56 F28 108.2(7) . . ?
F26 C56 C52 114.7(7) . . ?
F27 C56 C52 109.2(7) . . ?
F28 C56 F27 104.2(7) . . ?
F28 C56 C52 113.1(6) . . ?
F29 C57 C54 121.8(16) . . ?
F29 C57 F30 117.0(15) . . ?
F29 C57 F31 103.1(15) . . ?
F30 C57 C54 108.5(10) . . ?
F30 C57 F31 92.0(10) . . ?
F31 C57 C54 109.8(9) . . ?
F29A C57 C54 111.6(14) . . ?
F29A C57 F30A 94.8(11) . . ?
F30A C57 C54 108.1(10) . . ?
F31A C57 C54 120.0(12) . . ?
F31A C57 F29A 116.0(17) . . ?
F31A C57 F30A 102.2(12) . . ?
C59 C58 B1 123.2(7) . . ?
C59 C58 C63 108.5(9) . . ?
C59 C58 C63A 114.7(8) . . ?
C63 C58 B1 118.9(9) . . ?
C63A C58 B1 121.8(8) . . ?
C58 C59 H59 118.8 . . ?
C60 C59 C58 122.4(8) . . ?
C60 C59 H59 118.8 . . ?
C59 C60 C61 122.3(10) . . ?
C59 C60 C64 113.8(9) . . ?
C59 C60 C61A 121.9(9) . . ?
C59 C60 C64A 119.4(9) . . ?
C61 C60 C64 119.3(11) . . ?
C61A C60 C64A 117.9(10) . . ?
C34 B1 C42 114.2(6) . . ?
C34 B1 C50 111.4(7) . . ?
C34 B1 C58 103.6(7) . . ?
C42 B1 C50 104.6(6) . . ?
C58 B1 C42 112.4(7) . . ?
C58 B1 C50 110.7(6) . . ?
C31 C32 F9 109.2(12) . . ?
F10 C32 C31 110.6(13) . . ?
F10 C32 F9 117.5(12) . . ?
F10 C32 C33 103.9(13) . . ?
C33 C32 C31 112.6(11) . . ?
C33 C32 F9 102.7(12) . . ?
F11 C33 F12 101.0(17) . . ?
F11 C33 F13 101.0(17) . . ?
F11 C33 C32 119.7(15) . . ?
F12 C33 F13 95.5(15) . . ?
F12 C33 C32 116.6(16) . . ?
F13 C33 C32 118.8(17) . . ?
F17 C41 C38 112(2) . . ?
F17 C41 F19 107(3) . . ?
F18 C41 C38 117(3) . . ?
F18 C41 F17 109(3) . . ?
F18 C41 F19 103(2) . . ?
F19 C41 C38 109(2) . . ?
C60 C61 H61 124.0 . . ?
C60 C61 C62 112.1(13) . . ?
C62 C61 H61 124.0 . . ?
C61 C62 C63 119.9(14) . . ?
C61 C62 C65 119.8(13) . . ?
C63 C62 C65 118.7(12) . . ?
C58 C63 H63 118.1 . . ?
C62 C63 C58 123.8(13) . . ?
C62 C63 H63 118.1 . . ?
F32 C64 C60 120.1(14) . . ?
F32 C64 F33 107.7(18) . . ?
F32 C64 F34 104.3(17) . . ?
F33 C64 C60 108.4(15) . . ?
F33 C64 F34 102.6(17) . . ?
F34 C64 C60 112.3(13) . . ?
F35 C65 F37 101.9(16) . . ?
F35 C65 C62 111.2(13) . . ?
F36 C65 F35 108.5(16) . . ?
F36 C65 F37 111.9(15) . . ?
F36 C65 C62 113.0(18) . . ?
F37 C65 C62 109.9(15) . . ?
F17A C41A C38 113.3(16) . . ?
F17A C41A F19A 104(3) . . ?
F18A C41A C38 112(3) . . ?
F18A C41A F17A 108(2) . . ?
F18A C41A F19A 106.4(18) . . ?
F19A C41A C38 113.1(19) . . ?
C60 C61A H61A 121.1 . . ?
C62A C61A C60 117.8(12) . . ?
C62A C61A H61A 121.1 . . ?
C61A C62A C63A 120.6(12) . . ?
C61A C62A C65A 122.3(12) . . ?
C63A C62A C65A 117.1(11) . . ?
C58 C63A H63A 119.4 . . ?
C62A C63A C58 121.1(11) . . ?
C62A C63A H63A 119.4 . . ?
F32A C64A C60 112.9(14) . . ?
F32A C64A F33A 105.7(15) . . ?
F32A C64A F34A 108.9(16) . . ?
F33A C64A C60 112.5(12) . . ?
F33A C64A F34A 105.2(14) . . ?
F34A C64A C60 111.1(12) . . ?
F35A C65A F37A 108.8(19) . . ?
F35A C65A C62A 111.4(12) . . ?
F36A C65A F35A 105.7(15) . . ?
F36A C65A F37A 108.5(15) . . ?
F36A C65A C62A 111.6(16) . . ?
F37A C65A C62A 110.7(17) . . ?

loop_
_geom_bond_atom_site_label_1
_geom_bond_atom_site_label_2
_geom_bond_distance
_geom_bond_site_symmetry_2
_geom_bond_publ_flag
Fe1 C2 2.065(9) . ?
Fe1 C3 2.046(10) . ?
Fe1 C4 2.020(10) . ?
Fe1 C5 2.013(10) . ?
Fe1 C6 2.039(9) . ?
Fe1 C7 2.067(8) . ?
Fe1 C8 2.048(7) . ?
Fe1 C9 2.041(9) . ?
Fe1 C10 2.022(9) . ?
Fe1 C11 2.065(10) . ?
Fe2 C12 2.043(8) . ?
Fe2 C13 2.022(9) . ?
Fe2 C14 2.071(9) . ?
Fe2 C15 2.023(10) . ?
Fe2 C16 2.041(8) . ?
Fe2 C17 2.071(9) . ?
Fe2 C18 2.066(8) . ?
Fe2 C19 2.046(8) . ?
Fe2 C20 2.083(9) . ?
Fe2 C21 2.024(9) . ?
F1 C28 1.344(12) . ?
F2 C28 1.365(11) . ?
F3 C29 1.351(11) . ?
F4 C29 1.340(11) . ?
F5 C30 1.380(12) . ?
F6 C30 1.373(12) . ?
F7 C31 1.350(11) . ?
F8 C31 1.377(11) . ?
F14 C40 1.366(10) . ?
F15 C40 1.334(11) . ?
F16 C40 1.338(10) . ?
F20 C48 1.341(10) . ?
F21 C48 1.300(11) . ?
F23 C49 1.296(13) . ?
F24 C49 1.349(15) . ?
F25 C49 1.329(14) . ?
F26 C56 1.283(9) . ?
F27 C56 1.365(9) . ?
F28 C56 1.336(10) . ?
F40 C48 1.334(11) . ?
C1 C2 1.436(11) . ?
C1 C12 1.398(12) . ?
C1 C22 1.488(11) . ?
C2 C3 1.481(14) . ?
C2 C6 1.433(14) . ?
C3 H3 0.9500 . ?
C3 C4 1.404(17) . ?
C4 H4 0.9500 . ?
C4 C5 1.377(19) . ?
C5 H5 0.9500 . ?
C5 C6 1.341(15) . ?
C6 H6 0.9500 . ?
C7 H7 0.9500 . ?
C7 C8 1.424(12) . ?
C7 C11 1.428(13) . ?
C8 H8 0.9500 . ?
C8 C9 1.435(13) . ?
C9 H9 0.9500 . ?
C9 C10 1.406(14) . ?
C10 H10 0.9500 . ?
C10 C11 1.465(14) . ?
C11 H11 0.9500 . ?
C12 C13 1.504(12) . ?
C12 C16 1.447(12) . ?
C13 H13 0.9500 . ?
C13 C14 1.429(13) . ?
C14 H14 0.9500 . ?
C14 C15 1.423(15) . ?
C15 H15 0.9500 . ?
C15 C16 1.409(14) . ?
C16 H16 0.9500 . ?
C17 H17 0.9500 . ?
C17 C18 1.414(13) . ?
C17 C21 1.408(15) . ?
C18 H18 0.9500 . ?
C18 C19 1.436(14) . ?
C19 H19 0.9500 . ?
C19 C20 1.392(14) . ?
C20 H20 0.9500 . ?
C20 C21 1.465(14) . ?
C21 H21 0.9500 . ?
C22 C23 1.370(11) . ?
C22 C27 1.393(11) . ?
C23 H23 0.9500 . ?
C23 C24 1.411(12) . ?
C24 H24 0.9500 . ?
C24 C25 1.391(13) . ?
C25 C26 1.376(13) . ?
C25 C28 1.529(13) . ?
C26 H26 0.9500 . ?
C26 C27 1.397(12) . ?
C27 H27 0.9500 . ?
C28 C29 1.558(16) . ?
C29 C30 1.466(16) . ?
C30 C31 1.563(17) . ?
C31 C32 1.451(18) . ?
C34 C35 1.378(10) . ?
C34 C39 1.474(10) . ?
C34 B1 1.590(13) . ?
C35 H35 0.9500 . ?
C35 C36 1.389(11) . ?
C36 C37 1.363(10) . ?
C36 C40 1.471(11) . ?
C37 H37 0.9500 . ?
C37 C38 1.414(11) . ?
C38 C39 1.380(12) . ?
C38 C41 1.523(18) . ?
C38 C41A 1.523(18) . ?
C39 H39 0.9500 . ?
C42 C43 1.384(10) . ?
C42 C47 1.383(11) . ?
C42 B1 1.659(12) . ?
C43 H43 0.9500 . ?
C43 C44 1.404(10) . ?
C44 C45 1.375(13) . ?
C44 C48 1.484(12) . ?
C45 H45 0.9500 . ?
C45 C46 1.397(13) . ?
C46 C47 1.392(12) . ?
C46 C49 1.492(14) . ?
C47 H47 0.9500 . ?
C50 C51 1.418(10) . ?
C50 C55 1.409(11) . ?
C50 B1 1.662(11) . ?
C51 H51 0.9500 . ?
C51 C52 1.370(10) . ?
C52 C53 1.369(11) . ?
C52 C56 1.513(11) . ?
C53 H53 0.9500 . ?
C53 C54 1.374(12) . ?
C54 C55 1.408(11) . ?
C54 C57 1.498(13) . ?
C55 H55 0.9500 . ?
C57 F29 1.252(16) . ?
C57 F30 1.450(16) . ?
C57 F31 1.452(15) . ?
C57 F29A 1.336(16) . ?
C57 F30A 1.434(16) . ?
C57 F31A 1.284(16) . ?
C58 C59 1.422(11) . ?
C58 B1 1.604(11) . ?
C58 C63 1.449(15) . ?
C58 C63A 1.458(14) . ?
C59 H59 0.9500 . ?
C59 C60 1.356(11) . ?
C60 C61 1.394(17) . ?
C60 C64 1.530(15) . ?
C60 C61A 1.409(15) . ?
C60 C64A 1.537(15) . ?
F9 C32 1.519(18) . ?
F10 C32 1.329(15) . ?
F11 C33 1.290(12) . ?
F12 C33 1.290(12) . ?
F13 C33 1.290(12) . ?
F17 C41 1.32(2) . ?
F18 C41 1.31(4) . ?
F19 C41 1.38(3) . ?
F32 C64 1.262(18) . ?
F33 C64 1.346(19) . ?
F34 C64 1.384(15) . ?
F35 C65 1.364(17) . ?
F36 C65 1.34(2) . ?
F37 C65 1.38(2) . ?
C32 C33 1.44(2) . ?
C61 H61 0.9500 . ?
C61 C62 1.407(18) . ?
C62 C63 1.410(17) . ?
C62 C65 1.477(19) . ?
C63 H63 0.9500 . ?
F17A C41A 1.32(2) . ?
F18A C41A 1.30(4) . ?
F19A C41A 1.38(3) . ?
F32A C64A 1.262(18) . ?
F33A C64A 1.365(18) . ?
F34A C64A 1.384(15) . ?
F35A C65A 1.354(15) . ?
F36A C65A 1.35(2) . ?
F37A C65A 1.38(3) . ?
C61A H61A 0.9500 . ?
C61A C62A 1.404(16) . ?
C62A C63A 1.412(15) . ?
C62A C65A 1.475(18) . ?
C63A H63A 0.9500 . ?

loop_
_geom_torsion_atom_site_label_1
_geom_torsion_atom_site_label_2
_geom_torsion_atom_site_label_3
_geom_torsion_atom_site_label_4
_geom_torsion
_geom_torsion_site_symmetry_1
_geom_torsion_site_symmetry_2
_geom_torsion_site_symmetry_3
_geom_torsion_site_symmetry_4
_geom_torsion_publ_flag
Fe1 C2 C3 C4 60.5(6) . . . . ?
Fe1 C2 C6 C5 -59.7(8) . . . . ?
Fe1 C3 C4 C5 58.9(9) . . . . ?
Fe1 C4 C5 C6 60.5(9) . . . . ?
Fe1 C5 C6 C2 60.3(7) . . . . ?
Fe1 C7 C8 C9 -59.1(6) . . . . ?
Fe1 C7 C11 C10 57.2(6) . . . . ?
Fe1 C8 C9 C10 -58.2(6) . . . . ?
Fe1 C9 C10 C11 -61.1(6) . . . . ?
Fe1 C10 C11 C7 -58.7(6) . . . . ?
Fe2 C12 C13 C14 -61.1(6) . . . . ?
Fe2 C12 C16 C15 58.7(6) . . . . ?
Fe2 C13 C14 C15 -56.8(6) . . . . ?
Fe2 C14 C15 C16 -59.0(7) . . . . ?
Fe2 C15 C16 C12 -58.9(6) . . . . ?
Fe2 C17 C18 C19 58.9(6) . . . . ?
Fe2 C17 C21 C20 -62.0(6) . . . . ?
Fe2 C18 C19 C20 61.1(6) . . . . ?
Fe2 C19 C20 C21 56.9(6) . . . . ?
Fe2 C20 C21 C17 62.3(6) . . . . ?
F1 C28 C29 F3 -56.8(9) . . . . ?
F1 C28 C29 F4 59.4(9) . . . . ?
F1 C28 C29 C30 -178.3(8) . . . . ?
F2 C28 C29 F3 57.5(10) . . . . ?
F2 C28 C29 F4 173.7(8) . . . . ?
F2 C28 C29 C30 -64.0(11) . . . . ?
F3 C29 C30 F5 -77.9(11) . . . . ?
F3 C29 C30 F6 168.3(8) . . . . ?
F3 C29 C30 C31 45.3(12) . . . . ?
F4 C29 C30 F5 164.3(8) . . . . ?
F4 C29 C30 F6 50.5(12) . . . . ?
F4 C29 C30 C31 -72.5(12) . . . . ?
F5 C30 C31 F7 55.4(11) . . . . ?
F5 C30 C31 F8 167.3(8) . . . . ?
F5 C30 C31 C32 -67.6(13) . . . . ?
F6 C30 C31 F7 167.7(8) . . . . ?
F6 C30 C31 F8 -80.4(10) . . . . ?
F6 C30 C31 C32 44.7(13) . . . . ?
F7 C31 C32 F9 -62.7(14) . . . . ?
F7 C31 C32 F10 166.5(11) . . . . ?
F7 C31 C32 C33 50.7(15) . . . . ?
F8 C31 C32 F9 -177.9(10) . . . . ?
F8 C31 C32 F10 51.3(16) . . . . ?
F8 C31 C32 C33 -64.5(15) . . . . ?
C1 C2 C3 Fe1 104.8(8) . . . . ?
C1 C2 C3 C4 165.2(9) . . . . ?
C1 C2 C6 Fe1 -105.6(8) . . . . ?
C1 C2 C6 C5 -165.4(9) . . . . ?
C1 C12 C13 Fe2 -107.5(8) . . . . ?
C1 C12 C13 C14 -168.6(8) . . . . ?
C1 C12 C16 Fe2 107.2(9) . . . . ?
C1 C12 C16 C15 166.0(8) . . . . ?
C1 C22 C23 C24 177.9(8) . . . . ?
C1 C22 C27 C26 -178.4(8) . . . . ?
C2 C1 C12 Fe2 103.1(8) . . . . ?
C2 C1 C12 C13 -177.9(7) . . . . ?
C2 C1 C12 C16 19.4(13) . . . . ?
C2 C1 C22 C23 122.2(9) . . . . ?
C2 C1 C22 C27 -57.6(11) . . . . ?
C2 C3 C4 Fe1 -61.0(6) . . . . ?
C2 C3 C4 C5 -2.1(12) . . . . ?
C3 C2 C6 Fe1 57.8(6) . . . . ?
C3 C2 C6 C5 -2.0(11) . . . . ?
C3 C4 C5 Fe1 -59.5(8) . . . . ?
C3 C4 C5 C6 0.9(15) . . . . ?
C4 C5 C6 Fe1 -59.6(9) . . . . ?
C4 C5 C6 C2 0.7(14) . . . . ?
C6 C2 C3 Fe1 -58.0(6) . . . . ?
C6 C2 C3 C4 2.4(10) . . . . ?
C7 C8 C9 Fe1 59.9(6) . . . . ?
C7 C8 C9 C10 1.6(10) . . . . ?
C8 C7 C11 Fe1 -58.5(6) . . . . ?
C8 C7 C11 C10 -1.3(10) . . . . ?
C8 C9 C10 Fe1 58.7(6) . . . . ?
C8 C9 C10 C11 -2.4(10) . . . . ?
C9 C10 C11 Fe1 61.0(7) . . . . ?
C9 C10 C11 C7 2.3(10) . . . . ?
C11 C7 C8 Fe1 58.9(6) . . . . ?
C11 C7 C8 C9 -0.2(9) . . . . ?
C12 C1 C2 Fe1 98.0(9) . . . . ?
C12 C1 C2 C3 17.8(13) . . . . ?
C12 C1 C2 C6 177.8(8) . . . . ?
C12 C1 C22 C23 -60.9(11) . . . . ?
C12 C1 C22 C27 119.3(9) . . . . ?
C12 C13 C14 Fe2 59.6(5) . . . . ?
C12 C13 C14 C15 2.8(9) . . . . ?
C13 C12 C16 Fe2 -57.7(5) . . . . ?
C13 C12 C16 C15 1.1(9) . . . . ?
C13 C14 C15 Fe2 56.7(6) . . . . ?
C13 C14 C15 C16 -2.2(10) . . . . ?
C14 C15 C16 Fe2 59.6(7) . . . . ?
C14 C15 C16 C12 0.7(10) . . . . ?
C16 C12 C13 Fe2 58.7(5) . . . . ?
C16 C12 C13 C14 -2.4(9) . . . . ?
C17 C18 C19 Fe2 -59.8(6) . . . . ?
C17 C18 C19 C20 1.3(10) . . . . ?
C18 C17 C21 Fe2 58.6(6) . . . . ?
C18 C17 C21 C20 -3.5(10) . . . . ?
C18 C19 C20 Fe2 -60.2(6) . . . . ?
C18 C19 C20 C21 -3.3(10) . . . . ?
C19 C20 C21 Fe2 -58.1(6) . . . . ?
C19 C20 C21 C17 4.2(10) . . . . ?
C21 C17 C18 Fe2 -57.5(6) . . . . ?
C21 C17 C18 C19 1.4(10) . . . . ?
C22 C1 C2 Fe1 -85.3(8) . . . . ?
C22 C1 C2 C3 -165.5(8) . . . . ?
C22 C1 C2 C6 -5.5(12) . . . . ?
C22 C1 C12 Fe2 -73.5(8) . . . . ?
C22 C1 C12 C13 5.4(11) . . . . ?
C22 C1 C12 C16 -157.3(8) . . . . ?
C22 C23 C24 C25 2.8(15) . . . . ?
C23 C22 C27 C26 1.8(14) . . . . ?
C23 C24 C25 C26 -2.7(16) . . . . ?
C23 C24 C25 C28 -179.6(9) . . . . ?
C24 C25 C26 C27 2.2(16) . . . . ?
C24 C25 C28 F1 -40.7(13) . . . . ?
C24 C25 C28 F2 -157.1(9) . . . . ?
C24 C25 C28 C29 78.2(13) . . . . ?
C25 C26 C27 C22 -1.8(15) . . . . ?
C25 C28 C29 F3 -177.9(8) . . . . ?
C25 C28 C29 F4 -61.7(12) . . . . ?
C25 C28 C29 C30 60.6(13) . . . . ?
C26 C25 C28 F1 142.4(10) . . . . ?
C26 C25 C28 F2 26.0(14) . . . . ?
C26 C25 C28 C29 -98.7(12) . . . . ?
C27 C22 C23 C24 -2.3(14) . . . . ?
C28 C25 C26 C27 179.0(9) . . . . ?
C28 C29 C30 F5 42.2(13) . . . . ?
C28 C29 C30 F6 -71.6(11) . . . . ?
C28 C29 C30 C31 165.4(8) . . . . ?
C29 C30 C31 F7 -69.2(12) . . . . ?
C29 C30 C31 F8 42.7(12) . . . . ?
C29 C30 C31 C32 167.9(11) . . . . ?
C30 C31 C32 F9 58.9(14) . . . . ?
C30 C31 C32 F10 -71.9(16) . . . . ?
C30 C31 C32 C33 172.3(11) . . . . ?
C31 C32 C33 F11 52(2) . . . . ?
C31 C32 C33 F12 -69.7(17) . . . . ?
C31 C32 C33 F13 176.9(13) . . . . ?
C34 C35 C36 C37 3.3(12) . . . . ?
C34 C35 C36 C40 178.8(7) . . . . ?
C35 C34 C39 C38 0.8(11) . . . . ?
C35 C34 B1 C42 155.4(7) . . . . ?
C35 C34 B1 C50 37.2(9) . . . . ?
C35 C34 B1 C58 -81.9(8) . . . . ?
C35 C36 C37 C38 -0.1(12) . . . . ?
C35 C36 C40 F14 178.5(7) . . . . ?
C35 C36 C40 F15 -59.8(10) . . . . ?
C35 C36 C40 F16 59.6(10) . . . . ?
C36 C37 C38 C39 -2.5(13) . . . . ?
C36 C37 C38 C41 -164(2) . . . . ?
C36 C37 C38 C41A 173(2) . . . . ?
C37 C36 C40 F14 -5.9(12) . . . . ?
C37 C36 C40 F15 115.8(9) . . . . ?
C37 C36 C40 F16 -124.8(8) . . . . ?
C37 C38 C39 C34 2.2(13) . . . . ?
C37 C38 C41 F17 -127(3) . . . . ?
C37 C38 C41 F18 107(3) . . . . ?
C37 C38 C41 F19 -8(4) . . . . ?
C37 C38 C41A F17A -146(2) . . . . ?
C37 C38 C41A F18A 92(3) . . . . ?
C37 C38 C41A F19A -28(3) . . . . ?
C39 C34 C35 C36 -3.4(10) . . . . ?
C39 C34 B1 C42 -28.1(9) . . . . ?
C39 C34 B1 C50 -146.4(6) . . . . ?
C39 C34 B1 C58 94.5(8) . . . . ?
C39 C38 C41 F17 70(4) . . . . ?
C39 C38 C41 F18 -56(3) . . . . ?
C39 C38 C41 F19 -172(2) . . . . ?
C39 C38 C41A F17A 30(4) . . . . ?
C39 C38 C41A F18A -92(2) . . . . ?
C39 C38 C41A F19A 148(2) . . . . ?
C40 C36 C37 C38 -175.6(8) . . . . ?
C42 C43 C44 C45 -1.7(11) . . . . ?
C42 C43 C44 C48 178.0(7) . . . . ?
C43 C42 C47 C46 1.3(11) . . . . ?
C43 C42 B1 C34 -40.5(9) . . . . ?
C43 C42 B1 C50 81.6(8) . . . . ?
C43 C42 B1 C58 -158.2(7) . . . . ?
C43 C44 C45 C46 4.0(12) . . . . ?
C43 C44 C48 F20 169.2(8) . . . . ?
C43 C44 C48 F21 48.7(11) . . . . ?
C43 C44 C48 F40 -71.5(11) . . . . ?
C44 C45 C46 C47 -3.8(13) . . . . ?
C44 C45 C46 C49 178.1(9) . . . . ?
C45 C44 C48 F20 -11.1(12) . . . . ?
C45 C44 C48 F21 -131.6(9) . . . . ?
C45 C44 C48 F40 108.2(9) . . . . ?
C45 C46 C47 C42 1.1(13) . . . . ?
C45 C46 C49 F23 32.0(16) . . . . ?
C45 C46 C49 F24 153.7(10) . . . . ?
C45 C46 C49 F25 -92.1(13) . . . . ?
C47 C42 C43 C44 -1.0(11) . . . . ?
C47 C42 B1 C34 144.6(7) . . . . ?
C47 C42 B1 C50 -93.3(8) . . . . ?
C47 C42 B1 C58 26.9(10) . . . . ?
C47 C46 C49 F23 -146.1(11) . . . . ?
C47 C46 C49 F24 -24.3(15) . . . . ?
C47 C46 C49 F25 89.8(14) . . . . ?
C48 C44 C45 C46 -175.7(8) . . . . ?
C49 C46 C47 C42 179.1(9) . . . . ?
C50 C51 C52 C53 0.7(12) . . . . ?
C50 C51 C52 C56 176.9(7) . . . . ?
C51 C50 C55 C54 -5.6(11) . . . . ?
C51 C50 B1 C34 36.4(9) . . . . ?
C51 C50 B1 C42 -87.5(8) . . . . ?
C51 C50 B1 C58 151.2(7) . . . . ?
C51 C52 C53 C54 -1.3(12) . . . . ?
C51 C52 C56 F26 -170.7(8) . . . . ?
C51 C52 C56 F27 69.5(10) . . . . ?
C51 C52 C56 F28 -46.0(10) . . . . ?
C52 C53 C54 C55 -1.7(13) . . . . ?
C52 C53 C54 C57 176.7(9) . . . . ?
C53 C52 C56 F26 5.7(12) . . . . ?
C53 C52 C56 F27 -114.1(8) . . . . ?
C53 C52 C56 F28 130.4(8) . . . . ?
C53 C54 C55 C50 5.3(13) . . . . ?
C53 C54 C57 F29 -100.9(19) . . . . ?
C53 C54 C57 F30 39.5(14) . . . . ?
C53 C54 C57 F31 138.7(10) . . . . ?
C53 C54 C57 F29A -128.3(13) . . . . ?
C53 C54 C57 F30A -25.4(14) . . . . ?
C53 C54 C57 F31A 91.1(18) . . . . ?
C55 C50 C51 C52 2.8(11) . . . . ?
C55 C50 B1 C34 -151.5(7) . . . . ?
C55 C50 B1 C42 84.6(8) . . . . ?
C55 C50 B1 C58 -36.7(11) . . . . ?
C55 C54 C57 F29 77.6(19) . . . . ?
C55 C54 C57 F30 -142.0(10) . . . . ?
C55 C54 C57 F31 -42.8(13) . . . . ?
C55 C54 C57 F29A 50.2(15) . . . . ?
C55 C54 C57 F30A 153.1(10) . . . . ?
C55 C54 C57 F31A -90.4(17) . . . . ?
C56 C52 C53 C54 -177.5(8) . . . . ?
C57 C54 C55 C50 -173.2(9) . . . . ?
C58 C59 C60 C61 35(2) . . . . ?
C58 C59 C60 C64 -169.4(12) . . . . ?
C58 C59 C60 C61A -15.0(18) . . . . ?
C58 C59 C60 C64A 175.9(12) . . . . ?
C59 C58 B1 C34 88.6(9) . . . . ?
C59 C58 B1 C42 -147.5(8) . . . . ?
C59 C58 B1 C50 -31.0(12) . . . . ?
C59 C58 C63 C62 21(2) . . . . ?
C59 C58 C63A C62A -6.4(19) . . . . ?
C59 C60 C61 C62 -30(3) . . . . ?
C59 C60 C64 F32 39(2) . . . . ?
C59 C60 C64 F33 -84.8(19) . . . . ?
C59 C60 C64 F34 162.6(16) . . . . ?
C59 C60 C61A C62A 9(2) . . . . ?
C59 C60 C64A F32A 91.3(17) . . . . ?
C59 C60 C64A F33A -28(2) . . . . ?
C59 C60 C64A F34A -145.9(14) . . . . ?
C60 C61 C62 C63 23(3) . . . . ?
C60 C61 C62 C65 -172(2) . . . . ?
C60 C61A C62A C63A -2(3) . . . . ?
C60 C61A C62A C65A 175.4(18) . . . . ?
B1 C34 C35 C36 173.2(7) . . . . ?
B1 C34 C39 C38 -175.9(7) . . . . ?
B1 C42 C43 C44 -176.3(7) . . . . ?
B1 C42 C47 C46 176.4(7) . . . . ?
B1 C50 C51 C52 175.4(7) . . . . ?
B1 C50 C55 C54 -178.1(8) . . . . ?
B1 C58 C59 C60 -172.6(9) . . . . ?
B1 C58 C63 C62 168.2(17) . . . . ?
B1 C58 C63A C62A 179.3(13) . . . . ?
F9 C32 C33 F11 169.8(14) . . . . ?
F9 C32 C33 F12 47.7(15) . . . . ?
F9 C32 C33 F13 -65.8(16) . . . . ?
F10 C32 C33 F11 -67.2(17) . . . . ?
F10 C32 C33 F12 170.6(13) . . . . ?
F10 C32 C33 F13 57.2(18) . . . . ?
C41 C38 C39 C34 165.7(18) . . . . ?
C61 C60 C64 F32 -164(2) . . . . ?
C61 C60 C64 F33 72(2) . . . . ?
C61 C60 C64 F34 -41(3) . . . . ?
C61 C62 C63 C58 -21(3) . . . . ?
C61 C62 C65 F35 -8(3) . . . . ?
C61 C62 C65 F36 114(2) . . . . ?
C61 C62 C65 F37 -120(2) . . . . ?
C63 C58 C59 C60 -26.7(16) . . . . ?
C63 C58 B1 C34 -54.0(13) . . . . ?
C63 C58 B1 C42 69.8(14) . . . . ?
C63 C58 B1 C50 -173.6(12) . . . . ?
C63 C62 C65 F35 157(2) . . . . ?
C63 C62 C65 F36 -81(3) . . . . ?
C63 C62 C65 F37 45(3) . . . . ?
C64 C60 C61 C62 175.4(17) . . . . ?
C65 C62 C63 C58 173.3(19) . . . . ?
C41A C38 C39 C34 -174(2) . . . . ?
C61A C60 C64A F32A -78.2(19) . . . . ?
C61A C60 C64A F33A 162.2(16) . . . . ?
C61A C60 C64A F34A 45(2) . . . . ?
C61A C62A C63A C58 1(3) . . . . ?
C61A C62A C65A F35A 24(3) . . . . ?
C61A C62A C65A F36A 142.3(17) . . . . ?
C61A C62A C65A F37A -97(2) . . . . ?
C63A C58 C59 C60 13.3(15) . . . . ?
C63A C58 B1 C34 -97.6(11) . . . . ?
C63A C58 B1 C42 26.2(13) . . . . ?
C63A C58 B1 C50 142.8(10) . . . . ?
C63A C62A C65A F35A -158.2(17) . . . . ?
C63A C62A C65A F36A -40(2) . . . . ?
C63A C62A C65A F37A 81(2) . . . . ?
C64A C60 C61A C62A 178.0(15) . . . . ?
C65A C62A C63A C58 -176.2(16) . . . . ?

loop_
_smtbx_masks_void_nr
_smtbx_masks_void_average_x
_smtbx_masks_void_average_y
_smtbx_masks_void_average_z
_smtbx_masks_void_volume
_smtbx_masks_void_count_electrons
_smtbx_masks_void_content
1 0.308 0.149 0.774 176.7 59.1 '1.5 CH2Cl2'
2 0.692 0.851 0.226 176.7 59.3 '1.5 CH2Cl2'
